data_4075258
loop_
_publ_author_name
'Thompson, Jeffery S.'
'Bradley, Alexander Z.'
'Park, Kyung-Ho'
'Dobbs, Kerwin D.'
'Marshall, Will'

_publ_section_title
;
 Copper(I) Complexes with Bis(trimethylsilyl)acetylene:&#x00A0; Role of
 Ancillary Ligands in Determining \p Back-Bonding Interactions
;
_journal_issue 11
_journal_name_full Organometallics
_journal_page_first 2712
_journal_paper_doi 10.1021/om060162p
_journal_volume 25
_journal_year 2006
_chemical_formula_sum 'C19 H37 Cu O2 Si2'
_chemical_formula_weight 417.21
_chemical_name_systematic
;
 ?
;
_space_group_IT_number 14
_symmetry_cell_setting monoclinic
_symmetry_space_group_name_Hall '-P 2ybc'
_symmetry_space_group_name_H-M 'P 1 21/c 1'
_atom_sites_solution_hydrogens geom
_atom_sites_solution_primary direct
_atom_sites_solution_secondary difmap
_audit_creation_method SHELXL-97
_cell_angle_alpha 90.00
_cell_angle_beta 117.044(3)
_cell_angle_gamma 90.00
_cell_formula_units_Z 4
_cell_length_a 11.7663(15)
_cell_length_b 20.368(2)
_cell_length_c 11.1494(14)
_cell_measurement_temperature 173(2)
_cell_volume 2379.9(5)
_computing_cell_refinement 'Bruker XSCANS'
_computing_data_collection 'Bruker XSCANS'
_computing_data_reduction 'Bruker SHELXTL'
_computing_molecular_graphics 'Bruker SHELXTL'
_computing_publication_material 'Bruker SHELXTL'
_computing_structure_refinement 'SHELXL-97 (Sheldrick, 1997)'
_computing_structure_solution 'SHELXS-97 (Sheldrick, 1990)'
_diffrn_ambient_temperature 173(2)
_diffrn_measured_fraction_theta_full 0.923
_diffrn_measured_fraction_theta_max 0.923
_diffrn_measurement_device_type 'Bruker P4'
_diffrn_measurement_method '\w scans'
_diffrn_radiation_monochromator graphite
_diffrn_radiation_source 'fine-focus sealed tube'
_diffrn_radiation_type MoK\a
_diffrn_radiation_wavelength 0.71073
_diffrn_reflns_av_R_equivalents 0.0845
_diffrn_reflns_av_sigmaI/netI 0.1844
_diffrn_reflns_limit_h_max 15
_diffrn_reflns_limit_h_min -12
_diffrn_reflns_limit_k_max 26
_diffrn_reflns_limit_k_min -25
_diffrn_reflns_limit_l_max 8
_diffrn_reflns_limit_l_min -14
_diffrn_reflns_number 10985
_diffrn_reflns_theta_full 28.30
_diffrn_reflns_theta_max 28.30
_diffrn_reflns_theta_min 1.94
_exptl_absorpt_coefficient_mu 1.026
_exptl_absorpt_correction_type none
_exptl_crystal_colour colorless
_exptl_crystal_density_diffrn 1.164
_exptl_crystal_density_meas hemisphere
_exptl_crystal_density_method 'not measured'
_exptl_crystal_description ireg
_exptl_crystal_F_000 896
_exptl_crystal_size_max .03
_exptl_crystal_size_mid .05
_exptl_crystal_size_min .16
_refine_diff_density_max 0.980
_refine_diff_density_min -1.137
_refine_diff_density_rms 0.128
_refine_ls_extinction_method none
_refine_ls_goodness_of_fit_ref 1.014
_refine_ls_hydrogen_treatment mixed
_refine_ls_matrix_type full
_refine_ls_number_parameters 228
_refine_ls_number_reflns 5451
_refine_ls_number_restraints 0
_refine_ls_restrained_S_all 1.014
_refine_ls_R_factor_all 0.1865
_refine_ls_R_factor_gt 0.0771
_refine_ls_shift/su_max 0.004
_refine_ls_shift/su_mean 0.001
_refine_ls_structure_factor_coef Fsqd
_refine_ls_weighting_details 'calc w=1/[\s^2^(Fo^2^)+(0.0507P)^2^+7.1846P] where P=(Fo^2^+2Fc^2^)/3'
_refine_ls_weighting_scheme calc
_refine_ls_wR_factor_gt 0.1379
_refine_ls_wR_factor_ref 0.1798
_reflns_number_gt 2505
_reflns_number_total 5451
_reflns_threshold_expression >2sigma(I)
_cod_data_source_file om060162psi20060220_024238.cif
_cod_data_source_block 02388
_cod_depositor_comments
;
The following automatic conversions were performed:

'_symmetry_cell_setting' value 'Monoclinic' changed to 'monoclinic'
according to /home/saulius/struct/CIF-dictionaries/cif_core.dic
dictionary named 'cif_core.dic' version 2.4.1 from 2010-06-29.

Automatic conversion script
Id: cif_fix_values 1715 2011-07-08 13:25:40Z adriana 
;
_cod_original_cell_volume 2379.8(5)
_cod_original_sg_symbol_H-M P2(1)/c
_cod_database_code 4075258

loop_
_symmetry_equiv_pos_as_xyz
'x, y, z'
'-x, y+1/2, -z+1/2'
'-x, -y, -z'
'x, -y-1/2, z-1/2'

loop_
_atom_site_label
_atom_site_type_symbol
_atom_site_fract_x
_atom_site_fract_y
_atom_site_fract_z
_atom_site_U_iso_or_equiv
_atom_site_adp_type
_atom_site_occupancy
_atom_site_symmetry_multiplicity
_atom_site_calc_flag
_atom_site_refinement_flags
Cu1 Cu 0.21895(7) 0.62885(4) 0.66376(8) 0.0268(2) Uani 1 1 d .
Si1 Si 0.47837(16) 0.53830(9) 0.76413(19) 0.0294(4) Uani 1 1 d .
O1 O 0.1733(4) 0.5800(2) 0.4998(4) 0.0317(11) Uani 1 1 d .
C1 C 0.3875(6) 0.6019(3) 0.8064(7) 0.0312(16) Uani 1 1 d .
Si2 Si 0.30930(17) 0.70729(9) 0.95220(19) 0.0310(5) Uani 1 1 d .
O2 O 0.0678(4) 0.6820(2) 0.5978(4) 0.0313(11) Uani 1 1 d .
C2 C 0.3456(5) 0.6453(3) 0.8515(6) 0.0285(15) Uani 1 1 d .
C3 C 0.3789(7) 0.4628(3) 0.7050(7) 0.0456(19) Uani 1 1 d .
H3A H 0.2948 0.4742 0.6323 0.068 Uiso 1 1 calc R
H3B H 0.3688 0.4433 0.7799 0.068 Uiso 1 1 calc R
H3C H 0.4207 0.4312 0.6717 0.068 Uiso 1 1 calc R
C4 C 0.6268(6) 0.5187(4) 0.9190(7) 0.0421(18) Uani 1 1 d .
H4A H 0.6814 0.4905 0.8958 0.063 Uiso 1 1 calc R
H4B H 0.6050 0.4958 0.9831 0.063 Uiso 1 1 calc R
H4C H 0.6723 0.5595 0.9597 0.063 Uiso 1 1 calc R
C5 C 0.5103(7) 0.5740(4) 0.6305(7) 0.0456(19) Uani 1 1 d .
H5A H 0.4293 0.5830 0.5510 0.068 Uiso 1 1 calc R
H5B H 0.5604 0.5430 0.6067 0.068 Uiso 1 1 calc R
H5C H 0.5583 0.6150 0.6629 0.068 Uiso 1 1 calc R
C6 C 0.1641(6) 0.6787(4) 0.9613(8) 0.048(2) Uani 1 1 d .
H6A H 0.0940 0.6743 0.8700 0.072 Uiso 1 1 calc R
H6B H 0.1405 0.7105 1.0120 0.072 Uiso 1 1 calc R
H6C H 0.1809 0.6360 1.0067 0.072 Uiso 1 1 calc R
C7 C 0.2810(8) 0.7861(3) 0.8620(7) 0.052(2) Uani 1 1 d .
H7A H 0.2079 0.7817 0.7727 0.078 Uiso 1 1 calc R
H7B H 0.3570 0.7983 0.8523 0.078 Uiso 1 1 calc R
H7C H 0.2631 0.8202 0.9132 0.078 Uiso 1 1 calc R
C8 C 0.4458(7) 0.7139(4) 1.1205(7) 0.051(2) Uani 1 1 d .
H8A H 0.5218 0.7271 1.1119 0.077 Uiso 1 1 calc R
H8B H 0.4610 0.6713 1.1660 0.077 Uiso 1 1 calc R
H8C H 0.4273 0.7468 1.1732 0.077 Uiso 1 1 calc R
C9 C -0.0395(7) 0.4845(4) 0.2757(9) 0.060(2) Uani 1 1 d .
H9A H -0.0464 0.4515 0.2088 0.090 Uiso 1 1 calc R
H9B H -0.1244 0.5021 0.2531 0.090 Uiso 1 1 calc R
H9C H -0.0036 0.4642 0.3652 0.090 Uiso 1 1 calc R
C10 C -0.0145(8) 0.5772(4) 0.1422(7) 0.060(2) Uani 1 1 d .
H10A H -0.0223 0.5481 0.0689 0.091 Uiso 1 1 calc R
H10B H 0.0390 0.6149 0.1468 0.091 Uiso 1 1 calc R
H10C H -0.0994 0.5926 0.1254 0.091 Uiso 1 1 calc R
C11 C 0.1720(7) 0.5122(4) 0.2935(8) 0.054(2) Uani 1 1 d .
H11A H 0.1573 0.4830 0.2180 0.081 Uiso 1 1 calc R
H11B H 0.2122 0.4874 0.3780 0.081 Uiso 1 1 calc R
H11C H 0.2282 0.5483 0.2961 0.081 Uiso 1 1 calc R
C12 C 0.0468(6) 0.5397(3) 0.2759(6) 0.0312(16) Uani 1 1 d .
C13 C 0.0675(6) 0.5858(3) 0.3941(7) 0.0292(15) Uani 1 1 d .
C14 C -0.0286(6) 0.6290(4) 0.3833(7) 0.0367(16) Uani 1 1 d .
H14A H -0.1060 0.6275 0.3019 0.044 Uiso 1 1 calc R
C15 C -0.0225(6) 0.6742(3) 0.4801(8) 0.0348(17) Uani 1 1 d .
C16 C -0.1341(6) 0.7207(3) 0.4397(7) 0.0417(18) Uani 1 1 d .
H16A H -0.1127 0.7620 0.4077 0.050 Uiso 1 1 calc R
H16B H -0.2085 0.7012 0.3625 0.050 Uiso 1 1 calc R
C17 C -0.1740(6) 0.7378(4) 0.5459(8) 0.0432(19) Uani 1 1 d .
H17A H -0.0980 0.7567 0.6242 0.052 Uiso 1 1 calc R
C18 C -0.2160(7) 0.6775(4) 0.5960(9) 0.057(2) Uani 1 1 d .
H18A H -0.1485 0.6442 0.6255 0.085 Uiso 1 1 calc R
H18B H -0.2942 0.6597 0.5230 0.085 Uiso 1 1 calc R
H18C H -0.2323 0.6898 0.6718 0.085 Uiso 1 1 calc R
C19 C -0.2778(7) 0.7906(4) 0.4947(9) 0.064(3) Uani 1 1 d .
H19A H -0.2487 0.8282 0.4609 0.096 Uiso 1 1 calc R
H19B H -0.2952 0.8051 0.5686 0.096 Uiso 1 1 calc R
H19C H -0.3558 0.7726 0.4219 0.096 Uiso 1 1 calc R

loop_
_atom_site_aniso_label
_atom_site_aniso_U_11
_atom_site_aniso_U_22
_atom_site_aniso_U_33
_atom_site_aniso_U_23
_atom_site_aniso_U_13
_atom_site_aniso_U_12
Cu1 0.0276(4) 0.0215(4) 0.0342(5) 0.0007(4) 0.0164(3) 0.0029(4)
Si1 0.0301(9) 0.0246(10) 0.0381(11) -0.0016(9) 0.0195(9) 0.0063(9)
O1 0.028(2) 0.034(3) 0.034(3) 0.002(2) 0.014(2) 0.004(2)
C1 0.045(4) 0.020(3) 0.041(4) 0.002(3) 0.030(4) 0.004(3)
Si2 0.0353(10) 0.0266(11) 0.0339(11) -0.0025(9) 0.0183(9) 0.0061(9)
O2 0.028(2) 0.028(3) 0.032(3) -0.004(2) 0.008(2) 0.006(2)
C2 0.022(3) 0.028(4) 0.037(4) 0.003(3) 0.015(3) 0.001(3)
C3 0.061(5) 0.025(4) 0.057(5) -0.006(4) 0.033(4) 0.004(4)
C4 0.035(4) 0.035(4) 0.059(5) 0.004(4) 0.024(4) 0.012(3)
C5 0.043(4) 0.050(5) 0.051(5) 0.001(4) 0.028(4) 0.008(4)
C6 0.037(4) 0.059(5) 0.058(5) -0.020(4) 0.030(4) -0.004(4)
C7 0.082(6) 0.028(4) 0.055(5) 0.003(4) 0.040(5) 0.015(4)
C8 0.052(5) 0.049(5) 0.050(5) -0.013(4) 0.021(4) 0.006(4)
C9 0.065(5) 0.047(5) 0.079(6) -0.028(5) 0.042(5) -0.020(4)
C10 0.066(5) 0.062(6) 0.043(5) -0.004(4) 0.016(4) 0.012(5)
C11 0.046(4) 0.068(6) 0.051(5) -0.021(4) 0.025(4) 0.002(4)
C12 0.026(3) 0.033(4) 0.034(4) -0.005(3) 0.013(3) -0.005(3)
C13 0.029(3) 0.027(4) 0.037(4) 0.003(3) 0.019(3) -0.004(3)
C14 0.034(3) 0.039(4) 0.034(4) 0.001(4) 0.012(3) -0.004(4)
C15 0.038(4) 0.023(4) 0.054(5) 0.013(4) 0.030(4) 0.007(3)
C16 0.040(4) 0.034(4) 0.052(5) 0.006(4) 0.022(4) 0.006(4)
C17 0.026(3) 0.049(5) 0.057(5) -0.009(4) 0.021(3) 0.001(4)
C18 0.057(5) 0.049(5) 0.079(6) -0.004(5) 0.044(5) -0.005(4)
C19 0.037(4) 0.056(6) 0.086(7) -0.023(5) 0.016(4) 0.014(4)

loop_
_atom_type_symbol
_atom_type_description
_atom_type_scat_dispersion_real
_atom_type_scat_dispersion_imag
_atom_type_scat_source
C C 0.0033 0.0016 'International Tables Vol C Tables 4.2.6.8 and 6.1.1.4'
H H 0.0000 0.0000 'International Tables Vol C Tables 4.2.6.8 and 6.1.1.4'
O O 0.0106 0.0060 'International Tables Vol C Tables 4.2.6.8 and 6.1.1.4'
Si Si 0.0817 0.0704 'International Tables Vol C Tables 4.2.6.8 and 6.1.1.4'
Cu Cu 0.3201 1.2651 'International Tables Vol C Tables 4.2.6.8 and 6.1.1.4'

loop_
_geom_angle_atom_site_label_1
_geom_angle_atom_site_label_2
_geom_angle_atom_site_label_3
_geom_angle
O2 Cu1 O1 96.75(18)
O2 Cu1 C2 115.7(2)
O1 Cu1 C2 147.6(2)
O2 Cu1 C1 151.9(2)
O1 Cu1 C1 111.4(2)
C2 Cu1 C1 36.2(2)
C5 Si1 C4 112.6(3)
C5 Si1 C3 111.5(3)
C4 Si1 C3 109.0(3)
C5 Si1 C1 106.3(3)
C4 Si1 C1 108.5(3)
C3 Si1 C1 108.8(3)
C13 O1 Cu1 124.2(4)
C2 C1 Si1 170.0(6)
C2 C1 Cu1 71.7(4)
Si1 C1 Cu1 118.0(3)
C8 Si2 C7 110.5(4)
C8 Si2 C6 111.5(4)
C7 Si2 C6 111.2(4)
C8 Si2 C2 109.3(3)
C7 Si2 C2 107.2(3)
C6 Si2 C2 106.8(3)
C15 O2 Cu1 121.3(4)
C1 C2 Si2 168.8(6)
C1 C2 Cu1 72.1(5)
Si2 C2 Cu1 119.0(3)
C11 C12 C9 110.0(6)
C11 C12 C10 108.2(6)
C9 C12 C10 110.5(6)
C11 C12 C13 110.5(5)
C9 C12 C13 107.3(5)
C10 C12 C13 110.4(6)
O1 C13 C14 123.6(6)
O1 C13 C12 116.2(5)
C14 C13 C12 120.2(6)
C13 C14 C15 126.5(6)
O2 C15 C14 127.5(6)
O2 C15 C16 115.7(6)
C14 C15 C16 116.8(6)
C17 C16 C15 116.9(6)
C16 C17 C18 111.9(6)
C16 C17 C19 110.6(6)
C18 C17 C19 111.6(6)

loop_
_geom_bond_atom_site_label_1
_geom_bond_atom_site_label_2
_geom_bond_distance
Cu1 O2 1.920(4)
Cu1 O1 1.931(4)
Cu1 C2 1.969(6)
Cu1 C1 1.974(7)
Si1 C5 1.843(7)
Si1 C4 1.857(7)
Si1 C3 1.862(7)
Si1 C1 1.871(6)
O1 C13 1.272(7)
C1 C2 1.225(8)
Si2 C8 1.838(7)
Si2 C7 1.842(7)
Si2 C6 1.852(7)
Si2 C2 1.864(7)
O2 C15 1.268(8)
C9 C12 1.514(9)
C10 C12 1.533(10)
C11 C12 1.503(9)
C12 C13 1.546(9)
C13 C14 1.394(9)
C14 C15 1.395(9)
C15 C16 1.514(9)
C16 C17 1.500(9)
C17 C18 1.521(10)
C17 C19 1.529(9)

loop_
_geom_torsion_atom_site_label_1
_geom_torsion_atom_site_label_2
_geom_torsion_atom_site_label_3
_geom_torsion_atom_site_label_4
_geom_torsion
O2 Cu1 O1 C13 -3.5(5)
C2 Cu1 O1 C13 177.5(5)
C1 Cu1 O1 C13 177.0(5)
C5 Si1 C1 C2 -104(3)
C4 Si1 C1 C2 18(3)
C3 Si1 C1 C2 136(3)
C5 Si1 C1 Cu1 62.4(4)
C4 Si1 C1 Cu1 -176.2(3)
C3 Si1 C1 Cu1 -57.7(4)
O2 Cu1 C1 C2 0.7(7)
O1 Cu1 C1 C2 179.6(4)
O2 Cu1 C1 Si1 -176.8(3)
O1 Cu1 C1 Si1 2.1(4)
C2 Cu1 C1 Si1 -177.5(6)
O1 Cu1 O2 C15 3.2(5)
C2 Cu1 O2 C15 -177.3(5)
C1 Cu1 O2 C15 -177.8(5)
Si1 C1 C2 Si2 -21(6)
Cu1 C1 C2 Si2 172(3)
Si1 C1 C2 Cu1 167(3)
C8 Si2 C2 C1 10(3)
C7 Si2 C2 C1 130(3)
C6 Si2 C2 C1 -110(3)
C8 Si2 C2 Cu1 -178.3(4)
C7 Si2 C2 Cu1 -58.4(4)
C6 Si2 C2 Cu1 60.9(4)
O2 Cu1 C2 C1 -179.6(4)
O1 Cu1 C2 C1 -0.7(6)
O2 Cu1 C2 Si2 2.2(4)
O1 Cu1 C2 Si2 -178.9(3)
C1 Cu1 C2 Si2 -178.2(6)
Cu1 O1 C13 C14 0.6(8)
Cu1 O1 C13 C12 -177.0(4)
C11 C12 C13 O1 -18.2(8)
C9 C12 C13 O1 101.7(6)
C10 C12 C13 O1 -137.8(6)
C11 C12 C13 C14 164.1(6)
C9 C12 C13 C14 -76.0(8)
C10 C12 C13 C14 44.5(8)
O1 C13 C14 C15 3.9(10)
C12 C13 C14 C15 -178.6(6)
Cu1 O2 C15 C14 -0.2(9)
Cu1 O2 C15 C16 -178.2(4)
C13 C14 C15 O2 -4.2(11)
C13 C14 C15 C16 173.8(6)
O2 C15 C16 C17 -38.8(9)
C14 C15 C16 C17 143.0(6)
C15 C16 C17 C18 -61.0(8)
C15 C16 C17 C19 173.9(6)
